data_2000309
loop_
_publ_author_name
'Farrugia, L. J.'
'Peacock, R. D.'

_publ_section_title
;
 Structure of
 1,4,7-tris[(2<i>S</i>)-2-hydroxypropyl]-1,4,7-triazacyclononanenickel(II)
 dibromide monohydrate
;
_journal_issue 6
_journal_name_full 'Acta Crystallographica Section C'
_journal_page_first 1312
_journal_page_last 1313
_journal_paper_doi 10.1107/S0108270190014007
_journal_volume 47
_journal_year 1991
_chemical_formula_sum 'C15 H35 Br2 N3 Ni O4'
_space_group_crystal_system orthorhombic
_space_group_IT_number 19
_space_group_name_Hall 'P 2ac 2ab'
_space_group_name_H-M_alt 'P 21 21 21'
_cell_angle_alpha 90
_cell_angle_beta 90
_cell_angle_gamma 90
_cell_formula_units_Z 4
_cell_length_a 9.7046(9)
_cell_length_b 13.742(3)
_cell_length_c 16.2850(10)
_cell_volume 2171.8(5)
_diffrn_radiation_type mo
_diffrn_radiation_wavelength 0.71069
_exptl_absorpt_coefficient_mu 4.565
_exptl_crystal_density_diffrn 1.65
_exptl_crystal_F_000 1104
_cod_data_source_file mu0222.cif
_cod_data_source_block mu0222a
_cod_depositor_comments
;
 Updating space group information and adding the symmetry operation list.

 Antanas Vaitkus,
 2018-06-18
;
_cod_original_sg_symbol_H-M P212121
_cod_original_formula_sum 'C15 H35 Br2 N3 Ni1 O4'
_cod_database_code 2000309

loop_
_space_group_symop_id
_space_group_symop_operation_xyz
1 x,y,z
2 -x+1/2,-y,z+1/2
3 x+1/2,-y+1/2,-z
4 -x,y+1/2,-z+1/2

loop_
_atom_site_label
_atom_site_fract_x
_atom_site_fract_y
_atom_site_fract_z
_atom_site_U_iso_or_equiv
Ni .61228(7) .24414(6) .75593(5) .020
Br1 .69545(10) .15723(8) .35046(6) .059
Br2 .07062(11) .08494(7) 1.00001(6) .069
O1 .7537(4) .3577(3) .7654(3) .030
O2 .5170(5) .3087(3) .6558(3) .032
O3 .4801(5) .3090(3) .8390(3) .029
O4 .8884(6) .4287(6) .6398(4) .106
N1 .7535(6) .1793(4) .8328(3) .029
N2 .6960(6) .1612(4) .6628(3) .030
N3 .4865(6) .1267(4) .7804(4) .034
C10 .8683(7) .3375(6) .8187(5) .038
C11 .9095(9) .4294(7) .8635(6) .066
C12 .8232(7) .2608(6) .8756(4) .035
C13 .8479(8) .1187(6) .7826(5) .036
C14 .8414(8) .1426(6) .6894(5) .040
C20 .5524(8) .2668(6) .5762(4) .040
C21 .5555(9) .3434(7) .5127(4) .059
C22 .6884(8) .2194(6) .5869(4) .042
C23 .6186(9) .0685(5) .6577(5) .048
C24 .4742(9) .0776(6) .6973(5) .051
C30 .3733(7) .2421(6) .8701(4) .037
C31 .2431(8) .2985(6) .8856(5) .048
C32 .3561(7) .1654(6) .8087(5) .038
C33 .5550(8) .0660(5) .8419(5) .048
C34 .6679(8) .1195(5) .8901(5) .039
H1 .80159 .38592 .70373 .050
H2 .43633 .31995 .65313 .050
H3 .52231 .32913 .89052 .050
H4 .89826 .43507 .58977 .050
H5 .97864 .42478 .64216 .050
H10 .94862 .31467 .78537 .050
H11A .98952 .41533 .90033 .050
H11B .82926 .45228 .89680 .050
H11C .93504 .48124 .82314 .050
H12A .90328 .23510 .90759 .050
H12B .75605 .29133 .91445 .050
H13A .82498 .04866 .79204 .050
H13B .94428 .13119 .80158 .050
H14A .90035 .20017 .67604 .050
H14B .87612 .08484 .65823 .050
H20 .48272 .21628 .56110 .050
H21A .58062 .31333 .45882 .050
H21B .62518 .39396 .52782 .050
H21C .46279 .37477 .50859 .050
H22A .70547 .17555 .53897 .050
H22B .76087 .27110 .58801 .050
H23A .67009 .01639 .68760 .050
H23B .60950 .04957 .59866 .050
H24A .41613 .11970 .66110 .050
H24B .42938 .01238 .71273 .050
H30 .40495 .21222 .92280 .050
H31A .17090 .25304 .90677 .050
H31B .21143 .32834 .83288 .050
H31C .25975 .35135 .92664 .050
H32A .30199 .11096 .83352 .050
H32B .30403 .19220 .76075 .050
H33A .59875 .00976 .81301 .050
H33B .48466 .04089 .88145 .050
H34A .62347 .16302 .93161 .050
H34B .72717 .07103 .91928 .050
